data_4002187
loop_
_publ_author_name
'Kawahara, Ryosuke'
'Uchida, Sayaka'
'Mizuno, Noritaka'

_publ_section_title
;
 Redox-Induced Reversible Uptake--Release of Cations in Porous Ionic
 Crystals Based on Polyoxometalate: Cooperative Migration of Electrons
 with Alkali Metal Ions
;
_journal_issue 6
_journal_name_full 'Chemistry of Materials'
_journal_page_first 2092
_journal_paper_doi 10.1021/cm504526z
_journal_volume 27
_journal_year 2015
_chemical_formula_moiety 'C48 Cr6 K2 Mo12 N6 O66 P'
_chemical_formula_sum 'C48 Cr6 K2 Mo12 N6 O66 P'
_chemical_formula_weight 3288.96
_space_group_IT_number 2
_symmetry_cell_setting triclinic
_symmetry_Int_Tables_number 2
_symmetry_space_group_name_Hall '-P 1'
_symmetry_space_group_name_H-M 'P -1'
_atom_sites_solution_primary direct
_atom_sites_solution_secondary difmap
_cell_angle_alpha 76.11(4)
_cell_angle_beta 72.33(3)
_cell_angle_gamma 72.24(3)
_cell_formula_units_Z 2
_cell_length_a 13.362(4)
_cell_length_b 20.179(6)
_cell_length_c 20.186(7)
_cell_measurement_reflns_used 11756
_cell_measurement_temperature 93
_cell_measurement_theta_max 25.38
_cell_measurement_theta_min 1.73
_cell_volume 4873(3)
_computing_cell_refinement CrystalClear
_computing_data_collection 'CrystalClear (Rigaku Inc., 2007)'
_computing_data_reduction CrystalClear
_computing_molecular_graphics 'CrystalStructure 4.0'
_computing_publication_material 'CrystalStructure 4.0 (Rigaku, 2010)'
_computing_structure_refinement 'SHELXL97 (Sheldrick, 2008)'
_computing_structure_solution 'SHELXS97 (Sheldrick, 2008)'
_diffrn_ambient_temperature 93
_diffrn_detector_area_resol_mean 7.314
_diffrn_measured_fraction_theta_full 0.973
_diffrn_measured_fraction_theta_max 0.973
_diffrn_measurement_device_type 'Rigaku Saturn70'
_diffrn_measurement_method \w
_diffrn_radiation_type 'Mo K\a'
_diffrn_radiation_wavelength 0.71070
_diffrn_reflns_av_R_equivalents 0.0529
_diffrn_reflns_limit_h_max 16
_diffrn_reflns_limit_h_min -16
_diffrn_reflns_limit_k_max 19
_diffrn_reflns_limit_k_min -24
_diffrn_reflns_limit_l_max 21
_diffrn_reflns_limit_l_min -24
_diffrn_reflns_number 32643
_diffrn_reflns_theta_full 25.31
_diffrn_reflns_theta_max 25.31
_exptl_absorpt_coefficient_mu 2.329
_exptl_absorpt_correction_T_max 0.628
_exptl_absorpt_correction_T_min 0.486
_exptl_absorpt_correction_type multi-scan
_exptl_absorpt_process_details 'REQAB (Rigaku, 1998)'
_exptl_crystal_colour blue
_exptl_crystal_density_diffrn 2.241
_exptl_crystal_density_meas ?
_exptl_crystal_density_method 'not measured'
_exptl_crystal_description block
_exptl_crystal_F_000 3118.00
_exptl_crystal_size_max 0.200
_exptl_crystal_size_mid 0.200
_exptl_crystal_size_min 0.200
_refine_diff_density_max 2.310
_refine_diff_density_min -2.500
_refine_ls_goodness_of_fit_ref 1.043
_refine_ls_number_parameters 1010
_refine_ls_number_reflns 17283
_refine_ls_number_restraints 0
_refine_ls_R_factor_gt 0.1164
_refine_ls_shift/su_max 0.000
_refine_ls_structure_factor_coef Fsqd
_refine_ls_weighting_details 'w = 1/[\s^2^(Fo^2^)+(0.1700P)^2^+62.7830P] where P=(Fo^2^+2Fc^2^)/3'
_refine_ls_weighting_scheme calc
_refine_ls_wR_factor_ref 0.3477
_reflns_number_gt 10686
_reflns_number_total 17283
_reflns_threshold_expression F^2^>2.0\s(F^2^)
_cod_data_source_file cm504526z_si_003.cif
_cod_data_source_block 130917-1
_cod_depositor_comments
;
The following automatic conversions were performed:

'_exptl_crystal_density_meas' value 'not measured' was changed to '?'
- the value is perceived as not measured.

Automatic conversion script
Id: cif_fix_values 3086 2015-02-26 13:12:21Z robertas 

 Adding full bibliography for 4002187--4002189.cif.
;
_cod_database_code 4002187

loop_
_symmetry_equiv_pos_site_id
_symmetry_equiv_pos_as_xyz
1 +X,+Y,+Z
2 -X,-Y,-Z

loop_
_atom_site_label
_atom_site_type_symbol
_atom_site_fract_x
_atom_site_fract_y
_atom_site_fract_z
_atom_site_U_iso_or_equiv
_atom_site_adp_type
_atom_site_occupancy
_atom_site_symmetry_multiplicity
_atom_site_calc_flag
Mo1 Mo 0.96089(11) 0.13146(8) 0.19685(8) 0.0470(4) Uani 1.0 2 d
Mo2 Mo 0.74972(16) 0.14644(8) 0.35362(8) 0.0627(5) Uani 1.0 2 d
Mo3 Mo 1.01596(13) 0.28871(10) 0.21001(11) 0.0685(6) Uani 1.0 2 d
Mo4 Mo 0.96134(14) 0.27419(8) 0.05310(8) 0.0538(5) Uani 1.0 2 d
Mo5 Mo 0.69399(14) 0.13244(8) 0.19730(12) 0.0687(6) Uani 1.0 2 d
Mo6 Mo 0.80573(13) 0.30270(12) 0.36761(8) 0.0685(6) Uani 1.0 2 d
Mo7 Mo 0.6943(3) 0.27391(14) 0.05468(9) 0.1036(10) Uani 1.0 2 d
Mo8 Mo 0.53895(11) 0.30325(8) 0.36841(7) 0.0465(4) Uani 1.0 2 d
Mo9 Mo 0.8053(3) 0.44532(10) 0.22613(14) 0.1030(10) Uani 1.0 2 d
Mo10 Mo 0.75003(17) 0.43079(10) 0.06928(10) 0.0706(6) Uani 1.0 2 d
Mo11 Mo 0.48429(13) 0.29004(11) 0.21090(9) 0.0688(6) Uani 1.0 2 d
Mo12 Mo 0.53841(14) 0.44723(8) 0.22561(8) 0.0539(5) Uani 1.0 2 d
Cr1 Cr 1.04757(19) 0.16574(13) 0.78482(12) 0.0384(6) Uani 1.0 2 d
Cr2 Cr 0.9873(2) 0.32561(13) 0.69306(14) 0.0433(6) Uani 1.0 2 d
Cr3 Cr 1.04782(18) 0.18417(12) 0.61736(12) 0.0350(6) Uani 1.0 2 d
Cr4 Cr 0.4878(2) 0.19290(14) 0.82521(13) 0.0429(6) Uani 1.0 2 d
Cr5 Cr 0.54762(19) 0.28502(13) 0.66548(13) 0.0390(6) Uani 1.0 2 d
Cr6 Cr 0.54779(18) 0.11762(12) 0.68402(12) 0.0348(6) Uani 1.0 2 d
K1 K 1.443(3) 0.4502(14) 0.0488(15) 0.289(12) Uiso 0.6660 2 d
K2 K 1.194(3) 0.4340(19) 0.1438(19) 0.376(17) Uiso 0.6660 2 d
K3 K 1.061(3) 0.4477(15) 0.0506(15) 0.296(12) Uiso 0.6660 2 d
P1 P 0.7499(3) 0.28867(18) 0.21105(18) 0.0312(8) Uani 1.0 2 d
O1 O 1.1528(10) 0.2124(7) 0.7923(7) 0.058(3) Uiso 1.0 2 d
O2 O 1.0868(11) 0.3271(7) 0.7474(7) 0.064(4) Uiso 1.0 2 d
O3 O 0.9306(10) 0.2260(6) 0.8482(6) 0.052(3) Uiso 1.0 2 d
O4 O 0.8698(10) 0.3285(6) 0.7805(6) 0.050(3) Uiso 1.0 2 d
O5 O 1.1023(10) 0.3398(6) 0.6061(6) 0.052(3) Uiso 1.0 2 d
O6 O 1.1296(9) 0.2502(6) 0.5516(6) 0.044(3) Uiso 1.0 2 d
O7 O 0.8798(9) 0.3422(5) 0.6380(5) 0.040(3) Uiso 1.0 2 d
O8 O 0.9119(8) 0.2449(5) 0.5944(5) 0.036(3) Uiso 1.0 2 d
O9 O 1.1889(9) 0.1179(5) 0.6260(5) 0.040(3) Uiso 1.0 2 d
O10 O 1.1721(9) 0.0941(6) 0.7414(6) 0.044(3) Uiso 1.0 2 d
O11 O 0.9664(8) 0.1137(5) 0.6723(5) 0.040(3) Uiso 1.0 2 d
O12 O 0.9422(9) 0.1132(6) 0.7876(6) 0.045(3) Uiso 1.0 2 d
O13 O 1.0285(8) 0.2251(5) 0.6986(5) 0.036(3) Uiso 1.0 2 d
O14 O 0.5900(11) 0.2468(7) 0.8264(7) 0.060(3) Uiso 1.0 2 d
O15 O 0.6517(10) 0.2924(6) 0.7134(6) 0.056(3) Uiso 1.0 2 d
O16 O 0.3692(9) 0.2811(6) 0.8280(6) 0.048(3) Uiso 1.0 2 d
O17 O 0.4321(9) 0.3485(6) 0.7242(6) 0.048(3) Uiso 1.0 2 d
O18 O 0.6722(9) 0.2410(6) 0.5943(6) 0.043(3) Uiso 1.0 2 d
O19 O 0.6883(8) 0.1257(5) 0.6180(5) 0.039(3) Uiso 1.0 2 d
O20 O 0.4444(9) 0.2878(6) 0.6132(6) 0.046(3) Uiso 1.0 2 d
O21 O 0.4674(8) 0.1718(5) 0.6134(5) 0.037(3) Uiso 1.0 2 d
O22 O 0.6298(9) 0.0511(6) 0.7491(6) 0.046(3) Uiso 1.0 2 d
O23 O 0.6020(10) 0.1064(6) 0.8399(6) 0.050(3) Uiso 1.0 2 d
O24 O 0.4123(8) 0.0943(5) 0.7438(5) 0.040(3) Uiso 1.0 2 d
O25 O 0.3804(9) 0.1381(6) 0.8422(6) 0.042(3) Uiso 1.0 2 d
O26 O 0.5278(8) 0.1989(5) 0.7242(5) 0.034(2) Uiso 1.0 2 d
O101 O 1.0627(10) 0.0594(6) 0.1887(6) 0.057(3) Uiso 1.0 2 d
O102 O 0.8887(12) 0.1199(10) 0.2922(9) 0.093(6) Uani 1.0 2 d
O103 O 0.7487(16) 0.0816(10) 0.4211(10) 0.107(6) Uiso 1.0 2 d
O104 O 0.8063(11) 0.2051(8) 0.3831(9) 0.078(5) Uani 1.0 2 d
O105 O 0.9460(15) 0.2837(8) 0.3071(9) 0.120(8) Uani 1.0 2 d
O106 O 1.0279(15) 0.1917(7) 0.2190(9) 0.089(5) Uani 1.0 2 d
O107 O 1.1406(15) 0.2886(9) 0.2095(9) 0.094(5) Uiso 1.0 2 d
O108 O 1.0266(12) 0.2982(7) 0.1117(8) 0.073(4) Uani 1.0 2 d
O109 O 0.9898(12) 0.1824(7) 0.1030(8) 0.074(4) Uani 1.0 2 d
O110 O 1.0595(16) 0.2676(10) -0.0204(10) 0.110(6) Uiso 1.0 2 d
O111 O 0.8527(16) 0.2559(8) 0.0251(11) 0.103(6) Uani 1.0 2 d
O112 O 0.7124(16) 0.1825(9) 0.1025(10) 0.130(9) Uani 1.0 2 d
O113 O 0.8471(12) 0.1072(10) 0.1793(8) 0.089(6) Uani 1.0 2 d
O114 O 0.6647(12) 0.0621(7) 0.1895(8) 0.072(4) Uiso 1.0 2 d
O115 O 0.6931(11) 0.1170(10) 0.2942(8) 0.089(5) Uani 1.0 2 d
O116 O 0.6127(12) 0.2069(9) 0.3817(10) 0.094(6) Uani 1.0 2 d
O117 O 0.8338(12) 0.3116(7) 0.4385(7) 0.069(4) Uiso 1.0 2 d
O118 O 0.9444(19) 0.3855(8) 0.2035(9) 0.148(11) Uani 1.0 2 d
O119 O 0.8876(16) 0.3713(8) 0.0415(11) 0.108(7) Uani 1.0 2 d
O120 O 0.6653(16) 0.2692(10) -0.0198(10) 0.109(6) Uiso 1.0 2 d
O121 O 0.5540(14) 0.1923(9) 0.2161(8) 0.116(8) Uani 1.0 2 d
O122 O 0.4355(10) 0.3119(6) 0.4396(6) 0.054(3) Uiso 1.0 2 d
O123 O 0.6528(12) 0.3204(8) 0.3937(10) 0.092(6) Uani 1.0 2 d
O124 O 0.7881(15) 0.3956(9) 0.3183(9) 0.122(8) Uani 1.0 2 d
O125 O 0.8304(15) 0.5177(10) 0.2334(10) 0.103(6) Uiso 1.0 2 d
O126 O 0.8073(19) 0.4590(14) 0.1294(9) 0.149(11) Uani 1.0 2 d
O127 O 0.6932(18) 0.3708(9) 0.0419(13) 0.133(9) Uani 1.0 2 d
O128 O 0.7503(14) 0.5001(9) -0.0009(9) 0.090(5) Uiso 1.0 2 d
O129 O 0.5529(18) 0.2967(9) 0.1148(8) 0.137(10) Uani 1.0 2 d
O130 O 0.3592(14) 0.2919(8) 0.2105(8) 0.087(5) Uiso 1.0 2 d
O131 O 0.4705(16) 0.2829(9) 0.3074(7) 0.094(6) Uani 1.0 2 d
O132 O 0.5137(12) 0.3954(8) 0.3171(7) 0.074(4) Uani 1.0 2 d
O133 O 0.6463(16) 0.4739(10) 0.2436(9) 0.104(6) Uani 1.0 2 d
O134 O 0.6088(18) 0.4605(11) 0.1289(8) 0.119(8) Uani 1.0 2 d
O135 O 0.4763(12) 0.3883(8) 0.2007(7) 0.070(4) Uani 1.0 2 d
O136 O 0.4404(15) 0.5198(9) 0.2312(9) 0.099(5) Uiso 1.0 2 d
O137 O 0.6355(17) 0.3220(11) 0.2413(11) 0.041(5) Uiso 0.5000 2 d
O138 O 0.7106(19) 0.3659(12) 0.1957(12) 0.051(6) Uiso 0.5000 2 d
O139 O 0.7183(14) 0.2650(9) 0.2903(9) 0.028(4) Uiso 0.5000 2 d
O140 O 0.8234(15) 0.3172(10) 0.2408(10) 0.033(4) Uiso 0.5000 2 d
O141 O 0.7850(15) 0.2090(10) 0.2348(10) 0.034(5) Uiso 0.5000 2 d
O142 O 0.8635(14) 0.2608(9) 0.1782(9) 0.025(4) Uiso 0.5000 2 d
O143 O 0.7865(17) 0.3068(11) 0.1341(11) 0.044(5) Uiso 0.5000 2 d
O144 O 0.6755(15) 0.2590(10) 0.1832(10) 0.034(5) Uiso 0.5000 2 d
N1 N 1.0745(11) 0.0985(8) 0.8804(7) 0.046(4) Uani 1.0 2 d
N2 N 0.9436(12) 0.4354(8) 0.6847(8) 0.055(4) Uani 1.0 2 d
N3 N 1.0673(11) 0.1364(7) 0.5297(7) 0.044(3) Uani 1.0 2 d
N4 N 0.4452(11) 0.1843(8) 0.9356(7) 0.050(4) Uani 1.0 2 d
N5 N 0.5746(11) 0.3804(7) 0.5988(8) 0.047(4) Uani 1.0 2 d
N6 N 0.5678(10) 0.0306(7) 0.6372(6) 0.039(3) Uani 1.0 2 d
C1 C 1.1554(18) 0.2762(11) 0.7772(11) 0.068(6) Uiso 1.0 2 d
C2 C 0.8677(16) 0.2870(10) 0.8356(10) 0.059(5) Uiso 1.0 2 d
C3 C 1.1466(15) 0.3058(9) 0.5576(9) 0.053(4) Uiso 1.0 2 d
C4 C 0.8604(12) 0.3040(8) 0.6045(8) 0.037(4) Uiso 1.0 2 d
C5 C 1.2233(13) 0.0866(8) 0.6800(8) 0.045(4) Uiso 1.0 2 d
C6 C 0.9246(12) 0.0965(8) 0.7373(8) 0.037(4) Uiso 1.0 2 d
C7 C 1.0889(14) 0.0290(10) 0.8852(8) 0.048(4) Uani 1.0 2 d
C8 C 1.1252(14) -0.0193(11) 0.9414(9) 0.056(5) Uani 1.0 2 d
C9 C 1.1473(13) 0.0055(10) 0.9930(9) 0.052(5) Uani 1.0 2 d
C10 C 1.1302(16) 0.0779(10) 0.9876(9) 0.057(5) Uani 1.0 2 d
C11 C 1.0905(16) 0.1249(10) 0.9307(9) 0.057(5) Uani 1.0 2 d
C12 C 1.1959(14) -0.0464(12) 1.0490(9) 0.064(6) Uani 1.0 2 d
C13 C 1.0168(18) 0.4774(10) 0.6663(10) 0.063(6) Uani 1.0 2 d
C14 C 0.990(2) 0.5484(11) 0.6575(12) 0.075(6) Uani 1.0 2 d
C15 C 0.880(2) 0.5844(10) 0.6578(11) 0.068(6) Uani 1.0 2 d
C16 C 0.803(2) 0.5451(12) 0.6772(12) 0.077(7) Uani 1.0 2 d
C17 C 0.8345(16) 0.4725(9) 0.6887(10) 0.057(5) Uani 1.0 2 d
C18 C 0.847(3) 0.6651(10) 0.6445(10) 0.082(8) Uani 1.0 2 d
C19 C 1.0507(14) 0.1751(8) 0.4694(8) 0.047(4) Uani 1.0 2 d
C20 C 1.0695(15) 0.1452(9) 0.4087(9) 0.050(4) Uani 1.0 2 d
C21 C 1.0995(12) 0.0721(9) 0.4141(8) 0.043(4) Uani 1.0 2 d
C22 C 1.1134(13) 0.0319(9) 0.4793(8) 0.043(4) Uani 1.0 2 d
C23 C 1.0994(13) 0.0668(9) 0.5355(8) 0.041(4) Uani 1.0 2 d
C24 C 1.1210(14) 0.0376(10) 0.3514(8) 0.050(4) Uani 1.0 2 d
C25 C 0.6523(16) 0.2793(10) 0.7761(10) 0.060(5) Uiso 1.0 2 d
C26 C 0.3723(15) 0.3358(10) 0.7845(10) 0.056(5) Uiso 1.0 2 d
C27 C 0.7213(14) 0.1800(9) 0.5866(9) 0.046(4) Uiso 1.0 2 d
C28 C 0.4240(13) 0.2369(8) 0.5974(8) 0.040(4) Uiso 1.0 2 d
C29 C 0.6460(14) 0.0572(9) 0.8059(9) 0.046(4) Uiso 1.0 2 d
C30 C 0.3593(13) 0.1047(8) 0.8046(8) 0.039(4) Uiso 1.0 2 d
C31 C 0.3336(15) 0.1891(11) 0.9735(10) 0.061(5) Uani 1.0 2 d
C32 C 0.3029(19) 0.1780(12) 1.0467(11) 0.073(6) Uani 1.0 2 d
C33 C 0.381(2) 0.1581(12) 1.0852(10) 0.072(6) Uani 1.0 2 d
C34 C 0.4870(18) 0.1565(11) 1.0486(10) 0.066(6) Uani 1.0 2 d
C35 C 0.5164(19) 0.1680(10) 0.9764(11) 0.071(6) Uani 1.0 2 d
C36 C 0.343(3) 0.1456(12) 1.1642(10) 0.085(8) Uani 1.0 2 d
C37 C 0.5913(14) 0.4306(9) 0.6230(11) 0.056(5) Uani 1.0 2 d
C38 C 0.6321(14) 0.4875(9) 0.5768(10) 0.052(5) Uani 1.0 2 d
C39 C 0.6485(14) 0.4916(9) 0.5070(11) 0.055(5) Uani 1.0 2 d
C40 C 0.6242(12) 0.4416(9) 0.4806(9) 0.045(4) Uani 1.0 2 d
C41 C 0.5877(14) 0.3861(8) 0.5293(9) 0.047(4) Uani 1.0 2 d
C42 C 0.6958(15) 0.5495(9) 0.4548(11) 0.061(5) Uani 1.0 2 d
C43 C 0.5976(14) 0.0347(9) 0.5663(9) 0.047(4) Uani 1.0 2 d
C44 C 0.6154(12) -0.0213(8) 0.5326(8) 0.040(4) Uani 1.0 2 d
C45 C 0.6027(11) -0.0879(7) 0.5724(9) 0.041(4) Uani 1.0 2 d
C46 C 0.5706(15) -0.0928(9) 0.6438(8) 0.052(5) Uani 1.0 2 d
C47 C 0.5529(15) -0.0314(9) 0.6750(9) 0.051(5) Uani 1.0 2 d
C48 C 0.6220(17) -0.1486(9) 0.5376(10) 0.063(5) Uani 1.0 2 d

loop_
_atom_site_aniso_label
_atom_site_aniso_U_11
_atom_site_aniso_U_22
_atom_site_aniso_U_33
_atom_site_aniso_U_12
_atom_site_aniso_U_13
_atom_site_aniso_U_23
Mo1 0.0314(8) 0.0522(9) 0.0650(10) -0.0082(6) -0.0169(7) -0.0199(7)
Mo2 0.0893(13) 0.0374(8) 0.0335(8) -0.0005(8) 0.0025(8) 0.0031(6)
Mo3 0.0366(9) 0.0710(11) 0.1020(14) -0.0291(8) 0.0045(9) -0.0293(10)
Mo4 0.0644(11) 0.0495(9) 0.0399(8) -0.0189(8) 0.0029(7) -0.0075(7)
Mo5 0.0419(9) 0.0464(9) 0.1212(16) -0.0205(7) -0.0087(9) -0.0230(10)
Mo6 0.0419(9) 0.1236(16) 0.0440(9) -0.0087(10) -0.0196(7) -0.0250(10)
Mo7 0.186(3) 0.1217(19) 0.0377(10) -0.0927(19) -0.0319(13) -0.0015(11)
Mo8 0.0319(8) 0.0676(10) 0.0474(8) -0.0184(7) -0.0075(6) -0.0181(7)
Mo9 0.184(3) 0.0406(10) 0.1199(19) -0.0329(13) -0.0917(19) -0.0025(11)
Mo10 0.0889(14) 0.0686(12) 0.0645(11) -0.0425(10) -0.0384(10) 0.0247(9)
Mo11 0.0359(9) 0.1057(15) 0.0681(11) 0.0043(9) -0.0273(8) -0.0302(10)
Mo12 0.0641(11) 0.0436(9) 0.0461(9) 0.0010(7) -0.0167(7) -0.0079(7)
Cr1 0.0306(13) 0.0485(14) 0.0441(14) -0.0111(11) -0.0149(10) -0.0135(11)
Cr2 0.0378(14) 0.0436(14) 0.0603(16) -0.0162(11) -0.0193(12) -0.0136(12)
Cr3 0.0309(12) 0.0387(13) 0.0401(13) -0.0115(10) -0.0119(10) -0.0076(10)
Cr4 0.0363(14) 0.0644(17) 0.0393(14) -0.0203(12) -0.0134(11) -0.0141(12)
Cr5 0.0329(13) 0.0473(14) 0.0449(14) -0.0180(11) -0.0098(11) -0.0121(11)
Cr6 0.0300(12) 0.0452(14) 0.0348(12) -0.0147(10) -0.0097(10) -0.0079(10)
P1 0.0328(19) 0.0319(19) 0.0283(18) -0.0094(15) -0.0081(14) -0.0014(15)
O102 0.053(9) 0.155(15) 0.102(12) -0.040(10) -0.004(8) -0.077(11)
O104 0.046(8) 0.084(10) 0.116(12) 0.008(7) -0.034(8) -0.052(9)
O105 0.111(14) 0.067(10) 0.090(12) 0.031(9) 0.026(10) 0.019(9)
O106 0.135(15) 0.048(8) 0.114(13) -0.039(9) -0.077(12) 0.011(8)
O108 0.081(10) 0.063(8) 0.105(11) -0.030(8) -0.050(9) -0.017(8)
O109 0.086(11) 0.062(8) 0.106(11) -0.037(8) -0.059(9) -0.002(8)
O111 0.124(15) 0.072(10) 0.148(16) -0.052(10) -0.075(13) 0.007(10)
O112 0.120(16) 0.071(11) 0.115(14) -0.007(10) 0.060(12) 0.004(10)
O113 0.068(10) 0.157(15) 0.073(9) -0.057(10) 0.006(8) -0.071(10)
O115 0.036(7) 0.151(15) 0.095(11) -0.030(9) 0.014(7) -0.077(11)
O116 0.062(10) 0.100(12) 0.145(15) 0.007(8) -0.039(10) -0.083(11)
O118 0.21(3) 0.046(9) 0.078(11) 0.020(11) 0.052(13) 0.010(8)
O119 0.129(16) 0.050(9) 0.180(19) -0.004(9) -0.113(15) -0.012(10)
O121 0.096(13) 0.106(13) 0.067(10) 0.017(10) 0.025(9) 0.017(9)
O123 0.051(9) 0.099(11) 0.150(15) 0.017(8) -0.046(9) -0.084(11)
O124 0.112(15) 0.095(12) 0.081(12) 0.035(11) -0.001(10) 0.020(10)
O126 0.17(2) 0.28(3) 0.068(11) -0.19(3) -0.032(12) -0.006(14)
O127 0.155(19) 0.077(11) 0.23(3) -0.034(12) -0.149(19) -0.006(13)
O129 0.19(2) 0.075(11) 0.049(9) 0.042(12) 0.021(10) 0.014(8)
O131 0.152(17) 0.113(13) 0.048(8) -0.079(12) -0.038(9) 0.008(8)
O132 0.089(11) 0.105(11) 0.055(8) -0.059(9) -0.037(8) 0.010(8)
O133 0.137(16) 0.141(15) 0.076(10) -0.071(13) -0.054(11) -0.013(10)
O134 0.169(19) 0.186(19) 0.050(9) -0.131(17) -0.022(10) 0.001(10)
O135 0.082(10) 0.085(10) 0.068(9) -0.039(8) -0.033(8) -0.015(7)
N1 0.043(8) 0.065(9) 0.042(8) -0.021(7) -0.021(6) -0.007(7)
N2 0.058(10) 0.055(9) 0.070(10) -0.012(7) -0.034(8) -0.025(8)
N3 0.041(8) 0.045(8) 0.048(8) -0.014(6) -0.009(6) -0.008(6)
N4 0.043(8) 0.077(10) 0.043(8) -0.025(7) -0.012(6) -0.017(7)
N5 0.036(7) 0.050(8) 0.068(10) -0.026(6) -0.010(7) -0.017(7)
N6 0.031(7) 0.048(8) 0.037(7) -0.010(6) -0.007(5) -0.008(6)
C7 0.050(10) 0.064(12) 0.033(8) -0.005(8) -0.016(7) -0.015(8)
C8 0.047(10) 0.084(13) 0.039(9) -0.009(9) -0.010(8) -0.027(9)
C9 0.032(9) 0.077(13) 0.041(9) -0.013(8) -0.004(7) -0.007(9)
C10 0.070(13) 0.067(12) 0.041(9) -0.001(10) -0.035(9) -0.013(8)
C11 0.061(12) 0.079(13) 0.045(10) -0.023(10) -0.016(8) -0.026(9)
C12 0.041(10) 0.113(16) 0.033(9) -0.012(10) -0.015(8) -0.005(10)
C13 0.086(15) 0.056(11) 0.071(12) -0.042(11) -0.015(11) -0.025(9)
C14 0.098(18) 0.066(14) 0.082(15) -0.028(12) -0.036(13) -0.026(11)
C15 0.093(17) 0.052(12) 0.064(12) -0.008(11) -0.030(11) -0.020(10)
C16 0.094(17) 0.079(15) 0.076(14) -0.035(13) -0.014(12) -0.037(12)
C17 0.065(12) 0.043(10) 0.070(12) -0.006(9) -0.030(10) -0.016(9)
C18 0.14(3) 0.046(11) 0.048(11) -0.006(12) -0.021(12) 0.001(9)
C19 0.058(11) 0.032(8) 0.043(9) 0.005(7) -0.020(8) -0.004(7)
C20 0.058(11) 0.048(10) 0.040(9) -0.007(8) -0.018(8) 0.001(7)
C21 0.034(8) 0.064(11) 0.034(8) -0.007(8) -0.008(6) -0.020(7)
C22 0.035(8) 0.056(10) 0.040(9) -0.019(7) -0.008(7) -0.002(7)
C23 0.041(9) 0.051(10) 0.035(8) -0.023(8) -0.006(7) -0.003(7)
C24 0.046(10) 0.068(11) 0.039(9) -0.005(8) -0.013(7) -0.023(8)
C31 0.050(11) 0.078(13) 0.055(11) -0.023(10) 0.000(9) -0.022(10)
C32 0.087(16) 0.082(15) 0.055(12) -0.021(12) -0.006(11) -0.032(11)
C33 0.105(18) 0.087(15) 0.049(11) -0.060(14) -0.020(11) -0.011(10)
C34 0.083(15) 0.086(14) 0.048(11) -0.048(12) -0.022(10) -0.006(10)
C35 0.104(17) 0.062(12) 0.066(13) -0.006(11) -0.057(12) -0.018(10)
C36 0.13(3) 0.089(16) 0.037(10) -0.056(15) 0.009(11) -0.019(10)
C37 0.042(10) 0.048(10) 0.080(13) -0.006(8) -0.009(9) -0.029(9)
C38 0.050(10) 0.043(10) 0.070(12) -0.023(8) -0.001(9) -0.025(9)
C39 0.037(9) 0.047(10) 0.082(14) -0.010(8) -0.020(9) -0.005(9)
C40 0.030(8) 0.046(9) 0.060(10) -0.011(7) -0.014(7) -0.006(8)
C41 0.053(10) 0.042(9) 0.044(9) -0.017(8) -0.002(8) -0.010(7)
C42 0.046(11) 0.045(10) 0.096(15) -0.020(8) -0.008(10) -0.019(10)
C43 0.049(10) 0.046(9) 0.044(9) -0.007(8) -0.020(8) -0.001(7)
C44 0.034(8) 0.044(9) 0.047(9) -0.018(7) -0.000(7) -0.018(7)
C45 0.024(7) 0.029(8) 0.069(11) -0.009(6) -0.013(7) 0.001(7)
C46 0.068(12) 0.049(10) 0.030(8) -0.034(9) 0.002(8) 0.018(7)
C47 0.061(11) 0.041(9) 0.043(9) -0.019(8) 0.004(8) -0.007(8)
C48 0.073(13) 0.045(10) 0.068(12) -0.014(9) 0.003(10) -0.030(9)

loop_
_atom_type_symbol
_atom_type_description
_atom_type_scat_dispersion_real
_atom_type_scat_dispersion_imag
_atom_type_scat_source
C C 0.0033 0.0016
;
International Tables for Crystallography
(1992, Vol. C, Tables 4.2.6.8 and 6.1.1.4)
;
N N 0.0061 0.0033
;
International Tables for Crystallography
(1992, Vol. C, Tables 4.2.6.8 and 6.1.1.4)
;
O O 0.0106 0.0060
;
International Tables for Crystallography
(1992, Vol. C, Tables 4.2.6.8 and 6.1.1.4)
;
Mo Mo -1.6832 0.6857
;
International Tables for Crystallography
(1992, Vol. C, Tables 4.2.6.8 and 6.1.1.4)
;
Cr Cr 0.3209 0.6236
;
International Tables for Crystallography
(1992, Vol. C, Tables 4.2.6.8 and 6.1.1.4)
;
P P 0.1023 0.0942
;
International Tables for Crystallography
(1992, Vol. C, Tables 4.2.6.8 and 6.1.1.4)
;
K K 0.2009 0.2494
;
International Tables for Crystallography
(1992, Vol. C, Tables 4.2.6.8 and 6.1.1.4)
;

loop_
_geom_angle_atom_site_label_1
_geom_angle_atom_site_label_2
_geom_angle_atom_site_label_3
_geom_angle
_geom_angle_publ_flag
_geom_angle_site_symmetry_1
_geom_angle_site_symmetry_3
O101 Mo1 O102 104.6(6) yes . .
O101 Mo1 O106 100.5(7) yes . .
O101 Mo1 O109 100.6(6) yes . .
O101 Mo1 O113 104.0(8) yes . .
O101 Mo1 O141 161.8(6) yes . .
O101 Mo1 O142 158.2(6) yes . .
O102 Mo1 O106 86.4(8) yes . .
O102 Mo1 O109 154.7(7) yes . .
O102 Mo1 O113 87.4(8) yes . .
O102 Mo1 O141 61.2(7) yes . .
O102 Mo1 O142 92.1(7) yes . .
O106 Mo1 O109 85.8(8) yes . .
O106 Mo1 O113 155.5(7) yes . .
O106 Mo1 O141 90.3(8) yes . .
O106 Mo1 O142 66.1(7) yes . .
O109 Mo1 O113 89.8(7) yes . .
O109 Mo1 O141 94.8(6) yes . .
O109 Mo1 O142 62.7(6) yes . .
O113 Mo1 O141 66.1(8) yes . .
O113 Mo1 O142 90.5(7) yes . .
O141 Mo1 O142 40.0(6) yes . .
O102 Mo2 O103 104.2(8) yes . .
O102 Mo2 O104 86.7(8) yes . .
O102 Mo2 O115 87.9(8) yes . .
O102 Mo2 O116 154.3(7) yes . .
O102 Mo2 O139 92.0(7) yes . .
O102 Mo2 O141 60.9(7) yes . .
O103 Mo2 O104 100.2(10) yes . .
O103 Mo2 O115 102.4(10) yes . .
O103 Mo2 O116 101.4(8) yes . .
O103 Mo2 O139 158.9(8) yes . .
O103 Mo2 O141 161.0(8) yes . .
O104 Mo2 O115 157.4(7) yes . .
O104 Mo2 O116 87.5(8) yes . .
O104 Mo2 O139 66.9(7) yes . .
O104 Mo2 O141 91.0(8) yes . .
O115 Mo2 O116 87.8(8) yes . .
O115 Mo2 O139 91.4(8) yes . .
O115 Mo2 O141 67.2(8) yes . .
O116 Mo2 O139 62.8(6) yes . .
O116 Mo2 O141 94.2(7) yes . .
O139 Mo2 O141 40.0(6) yes . .
O105 Mo3 O106 88.7(7) yes . .
O105 Mo3 O107 101.6(9) yes . .
O105 Mo3 O108 156.4(8) yes . .
O105 Mo3 O118 85.2(7) yes . .
O105 Mo3 O140 63.1(8) yes . .
O106 Mo3 O107 101.6(9) yes . .
O106 Mo3 O108 89.0(7) yes . .
O106 Mo3 O118 156.0(10) yes . .
O106 Mo3 O140 93.0(8) yes . .
O107 Mo3 O108 101.8(8) yes . .
O107 Mo3 O118 102.3(10) yes . .
O107 Mo3 O140 158.8(9) yes . .
O108 Mo3 O118 87.5(7) yes . .
O108 Mo3 O140 93.6(7) yes . .
O118 Mo3 O140 63.5(9) yes . .
O108 Mo4 O109 87.0(7) yes . .
O108 Mo4 O110 102.0(10) yes . .
O108 Mo4 O111 158.1(7) yes . .
O108 Mo4 O119 85.2(9) yes . .
O108 Mo4 O142 66.2(7) yes . .
O108 Mo4 O143 89.8(8) yes . .
O109 Mo4 O110 102.1(8) yes . .
O109 Mo4 O111 90.1(8) yes . .
O109 Mo4 O119 154.5(7) yes . .
O109 Mo4 O142 64.8(6) yes . .
O109 Mo4 O143 92.0(6) yes . .
O110 Mo4 O111 99.8(11) yes . .
O110 Mo4 O119 103.2(9) yes . .
O110 Mo4 O142 161.8(8) yes . .
O110 Mo4 O143 162.0(9) yes . .
O111 Mo4 O119 88.2(9) yes . .
O111 Mo4 O142 93.0(8) yes . .
O111 Mo4 O143 68.6(9) yes . .
O119 Mo4 O142 89.9(7) yes . .
O119 Mo4 O143 63.8(7) yes . .
O142 Mo4 O143 36.2(7) yes . .
O112 Mo5 O113 86.7(8) yes . .
O112 Mo5 O114 101.5(9) yes . .
O112 Mo5 O115 155.4(9) yes . .
O112 Mo5 O121 86.8(7) yes . .
O112 Mo5 O144 63.9(8) yes . .
O113 Mo5 O114 104.2(8) yes . .
O113 Mo5 O115 86.2(6) yes . .
O113 Mo5 O121 156.3(9) yes . .
O113 Mo5 O144 95.1(8) yes . .
O114 Mo5 O115 103.1(8) yes . .
O114 Mo5 O121 99.5(9) yes . .
O114 Mo5 O144 155.4(8) yes . .
O115 Mo5 O121 90.2(7) yes . .
O115 Mo5 O144 93.2(8) yes . .
O121 Mo5 O144 61.7(8) yes . .
O104 Mo6 O105 90.2(7) yes . .
O104 Mo6 O117 103.8(7) yes . .
O104 Mo6 O123 85.9(7) yes . .
O104 Mo6 O124 155.3(9) yes . .
O104 Mo6 O140 93.3(7) yes . .
O105 Mo6 O117 100.5(8) yes . .
O105 Mo6 O123 156.5(9) yes . .
O105 Mo6 O124 86.5(7) yes . .
O105 Mo6 O140 61.5(8) yes . .
O117 Mo6 O123 103.0(8) yes . .
O117 Mo6 O124 100.9(9) yes . .
O117 Mo6 O140 155.5(8) yes . .
O123 Mo6 O124 87.4(8) yes . .
O123 Mo6 O140 95.5(8) yes . .
O124 Mo6 O140 63.7(8) yes . .
O111 Mo7 O112 87.7(8) yes . .
O111 Mo7 O120 101.4(9) yes . .
O111 Mo7 O127 86.1(9) yes . .
O111 Mo7 O129 157.6(10) yes . .
O111 Mo7 O144 97.2(8) yes . .
O112 Mo7 O120 103.7(10) yes . .
O112 Mo7 O127 154.1(11) yes . .
O112 Mo7 O129 88.9(7) yes . .
O112 Mo7 O144 63.9(8) yes . .
O120 Mo7 O127 102.2(11) yes . .
O120 Mo7 O129 100.9(10) yes . .
O120 Mo7 O144 157.2(9) yes . .
O127 Mo7 O129 87.3(9) yes . .
O127 Mo7 O144 92.0(9) yes . .
O129 Mo7 O144 61.6(8) yes . .
O116 Mo8 O122 104.4(6) yes . .
O116 Mo8 O123 86.4(8) yes . .
O116 Mo8 O131 88.6(8) yes . .
O116 Mo8 O132 154.2(6) yes . .
O116 Mo8 O137 93.0(7) yes . .
O116 Mo8 O139 61.6(6) yes . .
O122 Mo8 O123 104.4(8) yes . .
O122 Mo8 O131 99.5(7) yes . .
O122 Mo8 O132 101.3(6) yes . .
O122 Mo8 O137 157.4(7) yes . .
O122 Mo8 O139 162.5(6) yes . .
O123 Mo8 O131 156.1(7) yes . .
O123 Mo8 O132 89.3(8) yes . .
O123 Mo8 O137 90.7(8) yes . .
O123 Mo8 O139 66.0(8) yes . .
O131 Mo8 O132 85.1(8) yes . .
O131 Mo8 O137 66.2(8) yes . .
O131 Mo8 O139 91.1(7) yes . .
O132 Mo8 O137 61.6(6) yes . .
O132 Mo8 O139 93.4(6) yes . .
O137 Mo8 O139 40.1(6) yes . .
O118 Mo9 O124 88.4(7) yes . .
O118 Mo9 O125 102.6(10) yes . .
O118 Mo9 O126 87.0(9) yes . .
O118 Mo9 O133 156.3(10) yes . .
O118 Mo9 O140 61.5(8) yes . .
O124 Mo9 O125 102.7(10) yes . .
O124 Mo9 O126 154.2(12) yes . .
O124 Mo9 O133 88.0(8) yes . .
O124 Mo9 O140 63.3(8) yes . .
O125 Mo9 O126 103.1(11) yes . .
O125 Mo9 O133 101.0(9) yes . .
O125 Mo9 O140 157.4(9) yes . .
O126 Mo9 O133 86.1(9) yes . .
O126 Mo9 O140 92.4(10) yes . .
O133 Mo9 O140 96.2(8) yes . .
O119 Mo10 O126 86.7(10) yes . .
O119 Mo10 O127 88.2(9) yes . .
O119 Mo10 O128 101.9(8) yes . .
O119 Mo10 O134 156.6(8) yes . .
O119 Mo10 O143 62.1(7) yes . .
O126 Mo10 O127 155.3(10) yes . .
O126 Mo10 O128 102.5(10) yes . .
O126 Mo10 O134 88.5(10) yes . .
O126 Mo10 O143 90.4(10) yes . .
O127 Mo10 O128 102.2(10) yes . .
O127 Mo10 O134 86.6(10) yes . .
O127 Mo10 O143 66.0(9) yes . .
O128 Mo10 O134 101.6(8) yes . .
O128 Mo10 O143 159.1(8) yes . .
O134 Mo10 O143 95.0(8) yes . .
O121 Mo11 O129 85.6(7) yes . .
O121 Mo11 O130 102.2(9) yes . .
O121 Mo11 O131 89.9(7) yes . .
O121 Mo11 O135 155.7(8) yes . .
O121 Mo11 O144 63.3(8) yes . .
O129 Mo11 O130 101.2(10) yes . .
O129 Mo11 O131 157.4(10) yes . .
O129 Mo11 O135 86.9(7) yes . .
O129 Mo11 O144 64.6(9) yes . .
O130 Mo11 O131 101.3(9) yes . .
O130 Mo11 O135 101.9(8) yes . .
O130 Mo11 O144 159.3(8) yes . .
O131 Mo11 O135 88.3(7) yes . .
O131 Mo11 O144 93.6(8) yes . .
O135 Mo11 O144 92.7(7) yes . .
O132 Mo12 O133 89.4(8) yes . .
O132 Mo12 O134 154.3(8) yes . .
O132 Mo12 O135 87.4(7) yes . .
O132 Mo12 O136 104.0(7) yes . .
O132 Mo12 O137 62.4(6) yes . .
O132 Mo12 O138 89.4(7) yes . .
O133 Mo12 O134 88.7(10) yes . .
O133 Mo12 O135 156.6(7) yes . .
O133 Mo12 O136 101.1(10) yes . .
O133 Mo12 O137 92.2(9) yes . .
O133 Mo12 O138 68.1(9) yes . .
O134 Mo12 O135 84.3(9) yes . .
O134 Mo12 O136 101.5(8) yes . .
O134 Mo12 O137 92.1(8) yes . .
O134 Mo12 O138 66.2(8) yes . .
O135 Mo12 O136 102.1(9) yes . .
O135 Mo12 O137 65.9(8) yes . .
O135 Mo12 O138 88.7(8) yes . .
O136 Mo12 O137 161.1(8) yes . .
O136 Mo12 O138 163.0(9) yes . .
O137 Mo12 O138 35.9(8) yes . .
O1 Cr1 O3 89.7(6) yes . .
O1 Cr1 O10 87.7(6) yes . .
O1 Cr1 O12 173.9(5) yes . .
O1 Cr1 O13 92.4(5) yes . .
O1 Cr1 N1 86.4(6) yes . .
O3 Cr1 O10 167.3(5) yes . .
O3 Cr1 O12 88.8(6) yes . .
O3 Cr1 O13 96.9(5) yes . .
O3 Cr1 N1 84.5(5) yes . .
O10 Cr1 O12 92.5(5) yes . .
O10 Cr1 O13 95.6(4) yes . .
O10 Cr1 N1 82.9(5) yes . .
O12 Cr1 O13 93.7(5) yes . .
O12 Cr1 N1 87.6(6) yes . .
O13 Cr1 N1 178.1(5) yes . .
O2 Cr2 O4 88.9(6) yes . .
O2 Cr2 O5 88.2(6) yes . .
O2 Cr2 O7 170.0(5) yes . .
O2 Cr2 O13 95.0(6) yes . .
O2 Cr2 N2 85.6(7) yes . .
O4 Cr2 O5 170.2(6) yes . .
O4 Cr2 O7 89.8(5) yes . .
O4 Cr2 O13 96.4(5) yes . .
O4 Cr2 N2 84.7(5) yes . .
O5 Cr2 O7 91.4(5) yes . .
O5 Cr2 O13 93.2(5) yes . .
O5 Cr2 N2 85.7(5) yes . .
O7 Cr2 O13 95.0(5) yes . .
O7 Cr2 N2 84.4(6) yes . .
O13 Cr2 N2 178.8(5) yes . .
O6 Cr3 O8 90.4(5) yes . .
O6 Cr3 O9 87.8(5) yes . .
O6 Cr3 O11 172.7(6) yes . .
O6 Cr3 O13 94.2(5) yes . .
O6 Cr3 N3 87.5(5) yes . .
O8 Cr3 O9 170.8(5) yes . .
O8 Cr3 O11 88.1(5) yes . .
O8 Cr3 O13 94.7(5) yes . .
O8 Cr3 N3 85.6(5) yes . .
O9 Cr3 O11 92.5(5) yes . .
O9 Cr3 O13 94.4(5) yes . .
O9 Cr3 N3 85.4(5) yes . .
O11 Cr3 O13 93.1(5) yes . .
O11 Cr3 N3 85.2(5) yes . .
O13 Cr3 N3 178.3(5) yes . .
O14 Cr4 O16 89.6(6) yes . .
O14 Cr4 O23 87.5(6) yes . .
O14 Cr4 O25 169.9(5) yes . .
O14 Cr4 O26 95.0(5) yes . .
O14 Cr4 N4 85.5(6) yes . .
O16 Cr4 O23 169.9(6) yes . .
O16 Cr4 O25 89.6(5) yes . .
O16 Cr4 O26 95.9(5) yes . .
O16 Cr4 N4 85.0(5) yes . .
O23 Cr4 O25 91.5(5) yes . .
O23 Cr4 O26 94.0(5) yes . .
O23 Cr4 N4 85.2(5) yes . .
O25 Cr4 O26 95.1(5) yes . .
O25 Cr4 N4 84.4(6) yes . .
O26 Cr4 N4 179.0(5) yes . .
O15 Cr5 O17 89.3(6) yes . .
O15 Cr5 O18 88.3(5) yes . .
O15 Cr5 O20 174.1(5) yes . .
O15 Cr5 O26 92.6(5) yes . .
O15 Cr5 N5 86.5(6) yes . .
O17 Cr5 O18 167.1(5) yes . .
O17 Cr5 O20 88.9(5) yes . .
O17 Cr5 O26 97.4(4) yes . .
O17 Cr5 N5 83.9(5) yes . .
O18 Cr5 O20 92.3(5) yes . .
O18 Cr5 O26 95.4(4) yes . .
O18 Cr5 N5 83.3(5) yes . .
O20 Cr5 O26 93.3(5) yes . .
O20 Cr5 N5 87.7(6) yes . .
O26 Cr5 N5 178.4(5) yes . .
O19 Cr6 O21 92.2(4) yes . .
O19 Cr6 O22 87.7(5) yes . .
O19 Cr6 O24 170.1(5) yes . .
O19 Cr6 O26 94.7(5) yes . .
O19 Cr6 N6 85.0(5) yes . .
O21 Cr6 O22 171.5(6) yes . .
O21 Cr6 O24 88.0(5) yes . .
O21 Cr6 O26 93.0(5) yes . .
O21 Cr6 N6 85.1(5) yes . .
O22 Cr6 O24 90.6(5) yes . .
O22 Cr6 O26 95.4(5) yes . .
O22 Cr6 N6 86.5(5) yes . .
O24 Cr6 O26 95.1(5) yes . .
O24 Cr6 N6 85.1(5) yes . .
O26 Cr6 N6 178.1(5) yes . .
K2 K1 O128 53.7(9) yes . 2_765
K1 K2 O128 53.6(9) yes . 2_765
K3 K3 O108 123.6(15) yes 2_765 .
K3 K3 O128 95.5(11) yes 2_765 2_765
O108 K3 O128 132.5(11) yes . 2_765
O137 P1 O138 61.0(12) yes . .
O137 P1 O139 68.9(10) yes . .
O137 P1 O140 108.2(12) yes . .
O137 P1 O141 115.1(11) yes . .
O137 P1 O142 175.8(10) yes . .
O137 P1 O143 114.8(12) yes . .
O137 P1 O144 71.4(12) yes . .
O138 P1 O139 108.9(11) yes . .
O138 P1 O140 76.0(13) yes . .
O138 P1 O141 174.2(11) yes . .
O138 P1 O142 114.9(11) yes . .
O138 P1 O143 75.0(12) yes . .
O138 P1 O144 104.8(13) yes . .
O139 P1 O140 75.5(11) yes . .
O139 P1 O141 65.4(10) yes . .
O139 P1 O142 114.0(10) yes . .
O139 P1 O143 175.9(10) yes . .
O139 P1 O144 103.1(11) yes . .
O140 P1 O141 102.2(11) yes . .
O140 P1 O142 70.4(11) yes . .
O140 P1 O143 104.4(13) yes . .
O140 P1 O144 178.6(9) yes . .
O141 P1 O142 69.1(10) yes . .
O141 P1 O143 110.8(11) yes . .
O141 P1 O144 76.9(11) yes . .
O142 P1 O143 62.4(11) yes . .
O142 P1 O144 110.1(11) yes . .
O143 P1 O144 77.0(13) yes . .
Cr1 O1 C1 130.9(15) yes . .
Cr2 O2 C1 131.7(16) yes . .
Cr1 O3 C2 131.6(11) yes . .
Cr2 O4 C2 127.8(11) yes . .
Cr2 O5 C3 131.6(13) yes . .
Cr3 O6 C3 133.0(10) yes . .
Cr2 O7 C4 133.3(9) yes . .
Cr3 O8 C4 132.3(13) yes . .
Cr3 O9 C5 130.4(9) yes . .
Cr1 O10 C5 134.7(10) yes . .
Cr3 O11 C6 134.5(12) yes . .
Cr1 O12 C6 128.3(10) yes . .
Cr1 O13 Cr2 120.0(6) yes . .
Cr1 O13 Cr3 119.9(5) yes . .
Cr2 O13 Cr3 120.1(5) yes . .
Cr4 O14 C25 131.4(15) yes . .
Cr5 O15 C25 131.3(14) yes . .
Cr4 O16 C26 124.7(10) yes . .
Cr5 O17 C26 130.7(11) yes . .
Cr5 O18 C27 134.6(10) yes . .
Cr6 O19 C27 129.7(9) yes . .
Cr5 O20 C28 128.9(10) yes . .
Cr6 O21 C28 133.5(12) yes . .
Cr6 O22 C29 132.0(10) yes . .
Cr4 O23 C29 131.3(13) yes . .
Cr6 O24 C30 131.7(13) yes . .
Cr4 O25 C30 133.7(9) yes . .
Cr4 O26 Cr5 119.9(6) yes . .
Cr4 O26 Cr6 119.6(5) yes . .
Cr5 O26 Cr6 120.5(5) yes . .
Mo1 O102 Mo2 141.3(10) yes . .
Mo2 O104 Mo6 139.2(9) yes . .
Mo3 O105 Mo6 140.4(12) yes . .
Mo1 O106 Mo3 139.1(11) yes . .
Mo3 O108 Mo4 138.8(9) yes . .
Mo3 O108 K3 103.9(9) yes . .
Mo4 O108 K3 108.2(9) yes . .
Mo1 O109 Mo4 140.9(8) yes . .
Mo4 O111 Mo7 137.0(11) yes . .
Mo5 O112 Mo7 139.7(11) yes . .
Mo1 O113 Mo5 141.1(11) yes . .
Mo2 O115 Mo5 139.3(10) yes . .
Mo2 O116 Mo8 140.8(10) yes . .
Mo3 O118 Mo9 140.7(13) yes . .
Mo4 O119 Mo10 140.4(11) yes . .
Mo5 O121 Mo11 139.7(12) yes . .
Mo6 O123 Mo8 140.3(11) yes . .
Mo6 O124 Mo9 140.6(11) yes . .
Mo9 O126 Mo10 140.4(15) yes . .
Mo7 O127 Mo10 141.4(14) yes . .
Mo10 O128 K1 115.3(10) yes . 2_765
Mo10 O128 K2 156.3(11) yes . 2_765
Mo10 O128 K3 116.6(11) yes . 2_765
K1 O128 K2 72.7(11) yes 2_765 2_765
K1 O128 K3 128.1(10) yes 2_765 2_765
K2 O128 K3 60.6(12) yes 2_765 2_765
Mo7 O129 Mo11 139.6(12) yes . .
Mo8 O131 Mo11 139.4(11) yes . .
Mo8 O132 Mo12 143.0(9) yes . .
Mo9 O133 Mo12 138.3(11) yes . .
Mo10 O134 Mo12 138.3(11) yes . .
Mo11 O135 Mo12 139.9(9) yes . .
Mo8 O137 Mo12 92.3(7) yes . .
Mo8 O137 P1 125.4(12) yes . .
Mo8 O137 O138 136.2(18) yes . .
Mo8 O137 O139 68.5(9) yes . .
Mo12 O137 P1 128.9(12) yes . .
Mo12 O137 O138 69.4(11) yes . .
Mo12 O137 O139 139.3(16) yes . .
P1 O137 O138 59.5(11) yes . .
P1 O137 O139 56.9(9) yes . .
O138 O137 O139 99.4(17) yes . .
Mo12 O138 P1 134.2(14) yes . .
Mo12 O138 O137 74.7(11) yes . .
P1 O138 O137 59.5(12) yes . .
Mo2 O139 Mo8 93.8(6) yes . .
Mo2 O139 P1 127.6(10) yes . .
Mo2 O139 O137 140.9(15) yes . .
Mo2 O139 O141 70.1(9) yes . .
Mo8 O139 P1 125.6(10) yes . .
Mo8 O139 O137 71.4(9) yes . .
Mo8 O139 O141 141.0(15) yes . .
P1 O139 O137 54.2(9) yes . .
P1 O139 O141 57.6(9) yes . .
O137 O139 O141 98.6(14) yes . .
Mo3 O140 Mo6 94.8(8) yes . .
Mo3 O140 Mo9 93.8(8) yes . .
Mo3 O140 P1 126.0(10) yes . .
Mo3 O140 O142 74.9(9) yes . .
Mo6 O140 Mo9 91.7(8) yes . .
Mo6 O140 P1 121.5(10) yes . .
Mo6 O140 O142 136.0(10) yes . .
Mo9 O140 P1 120.7(9) yes . .
Mo9 O140 O142 131.0(10) yes . .
P1 O140 O142 51.1(10) yes . .
Mo1 O141 Mo2 94.9(6) yes . .
Mo1 O141 P1 127.1(10) yes . .
Mo1 O141 O139 141.6(15) yes . .
Mo1 O141 O142 73.9(8) yes . .
Mo2 O141 P1 126.9(11) yes . .
Mo2 O141 O139 69.9(8) yes . .
Mo2 O141 O142 142.6(15) yes . .
P1 O141 O139 57.0(9) yes . .
P1 O141 O142 53.3(8) yes . .
O139 O141 O142 96.6(14) yes . .
Mo1 O142 Mo4 91.2(5) yes . .
Mo1 O142 P1 123.7(10) yes . .
Mo1 O142 O140 125.2(10) yes . .
Mo1 O142 O141 66.1(8) yes . .
Mo1 O142 O143 135.6(15) yes . .
Mo4 O142 P1 129.7(10) yes . .
Mo4 O142 O140 131.6(11) yes . .
Mo4 O142 O141 137.7(14) yes . .
Mo4 O142 O143 70.3(9) yes . .
P1 O142 O140 58.5(9) yes . .
P1 O142 O141 57.6(9) yes . .
P1 O142 O143 59.4(10) yes . .
O140 O142 O141 89.4(12) yes . .
O140 O142 O143 95.1(13) yes . .
O141 O142 O143 100.7(15) yes . .
Mo4 O143 Mo10 92.2(7) yes . .
Mo4 O143 P1 131.7(13) yes . .
Mo4 O143 O142 73.5(10) yes . .
Mo10 O143 P1 123.2(12) yes . .
Mo10 O143 O142 137.1(17) yes . .
P1 O143 O142 58.2(10) yes . .
Mo5 O144 Mo7 91.7(8) yes . .
Mo5 O144 Mo11 95.1(8) yes . .
Mo5 O144 P1 121.5(10) yes . .
Mo7 O144 Mo11 93.8(8) yes . .
Mo7 O144 P1 119.8(10) yes . .
Mo11 O144 P1 126.5(10) yes . .
Cr1 N1 C7 118.5(12) yes . .
Cr1 N1 C11 119.9(12) yes . .
C7 N1 C11 121.1(14) yes . .
Cr2 N2 C13 124.8(11) yes . .
Cr2 N2 C17 119.5(14) yes . .
C13 N2 C17 115.2(15) yes . .
Cr3 N3 C19 121.1(11) yes . .
Cr3 N3 C23 119.1(11) yes . .
C19 N3 C23 119.8(16) yes . .
Cr4 N4 C31 119.3(13) yes . .
Cr4 N4 C35 125.2(12) yes . .
C31 N4 C35 115.3(15) yes . .
Cr5 N5 C37 121.5(12) yes . .
Cr5 N5 C41 118.9(13) yes . .
C37 N5 C41 119.1(15) yes . .
Cr6 N6 C43 121.0(11) yes . .
Cr6 N6 C47 122.6(11) yes . .
C43 N6 C47 116.4(15) yes . .
O1 C1 O2 125(3) yes . .
O3 C2 O4 129.2(16) yes . .
O5 C3 O6 127.3(16) yes . .
O7 C4 O8 126.8(15) yes . .
O9 C5 O10 124.7(14) yes . .
O11 C6 O12 126.6(16) yes . .
N1 C7 C8 121.3(19) yes . .
C7 C8 C9 119.6(19) yes . .
C8 C9 C10 118.2(16) yes . .
C8 C9 C12 119.5(18) yes . .
C10 C9 C12 122(2) yes . .
C9 C10 C11 120(2) yes . .
N1 C11 C10 119.5(18) yes . .
N2 C13 C14 125(2) yes . .
C13 C14 C15 118(3) yes . .
C14 C15 C16 118.5(19) yes . .
C14 C15 C18 120(3) yes . .
C16 C15 C18 121(2) yes . .
C15 C16 C17 121(2) yes . .
N2 C17 C16 122(2) yes . .
N3 C19 C20 122.5(14) yes . .
C19 C20 C21 118.7(14) yes . .
C20 C21 C22 117.8(17) yes . .
C20 C21 C24 121.0(14) yes . .
C22 C21 C24 121.1(15) yes . .
C21 C22 C23 119.2(15) yes . .
N3 C23 C22 121.8(14) yes . .
O14 C25 O15 126(3) yes . .
O16 C26 O17 132.7(16) yes . .
O18 C27 O19 125.9(14) yes . .
O20 C28 O21 126.4(16) yes . .
O22 C29 O23 127.7(15) yes . .
O24 C30 O25 125.9(16) yes . .
N4 C31 C32 121(2) yes . .
C31 C32 C33 120(2) yes . .
C32 C33 C34 117.9(18) yes . .
C32 C33 C36 118(2) yes . .
C34 C33 C36 124(3) yes . .
C33 C34 C35 121(3) yes . .
N4 C35 C34 124(2) yes . .
N5 C37 C38 121.9(18) yes . .
C37 C38 C39 119(2) yes . .
C38 C39 C40 120.3(17) yes . .
C38 C39 C42 121(2) yes . .
C40 C39 C42 118.6(18) yes . .
C39 C40 C41 117.6(17) yes . .
N5 C41 C40 122.3(19) yes . .
N6 C43 C44 123.7(14) yes . .
C43 C44 C45 120.2(14) yes . .
C44 C45 C46 117.1(16) yes . .
C44 C45 C48 121.2(15) yes . .
C46 C45 C48 121.6(14) yes . .
C45 C46 C47 119.1(14) yes . .
N6 C47 C46 123.4(14) yes . .

loop_
_geom_bond_atom_site_label_1
_geom_bond_atom_site_label_2
_geom_bond_distance
_geom_bond_publ_flag
_geom_bond_site_symmetry_2
Mo1 O101 1.663(11) yes .
Mo1 O102 1.866(15) yes .
Mo1 O106 1.91(2) yes .
Mo1 O109 1.913(14) yes .
Mo1 O113 1.88(2) yes .
Mo1 O141 2.408(17) yes .
Mo1 O142 2.530(15) yes .
Mo2 O102 1.894(14) yes .
Mo2 O103 1.646(17) yes .
Mo2 O104 1.868(19) yes .
Mo2 O115 1.88(2) yes .
Mo2 O116 1.871(14) yes .
Mo2 O139 2.404(16) yes .
Mo2 O141 2.406(17) yes .
Mo3 O105 1.891(16) yes .
Mo3 O106 1.884(15) yes .
Mo3 O107 1.66(2) yes .
Mo3 O108 1.912(17) yes .
Mo3 O118 1.887(15) yes .
Mo3 O140 2.373(19) yes .
Mo4 O108 1.89(2) yes .
Mo4 O109 1.870(13) yes .
Mo4 O110 1.657(18) yes .
Mo4 O111 1.87(3) yes .
Mo4 O119 1.899(14) yes .
Mo4 O142 2.458(15) yes .
Mo4 O143 2.413(19) yes .
Mo5 O112 1.918(18) yes .
Mo5 O113 1.892(15) yes .
Mo5 O114 1.636(18) yes .
Mo5 O115 1.902(17) yes .
Mo5 O121 1.874(16) yes .
Mo5 O144 2.44(2) yes .
Mo6 O104 1.916(16) yes .
Mo6 O105 1.884(16) yes .
Mo6 O117 1.647(17) yes .
Mo6 O123 1.890(15) yes .
Mo6 O124 1.881(17) yes .
Mo6 O140 2.451(19) yes .
Mo7 O111 1.96(2) yes .
Mo7 O112 1.846(16) yes .
Mo7 O120 1.69(3) yes .
Mo7 O127 1.905(19) yes .
Mo7 O129 1.898(19) yes .
Mo7 O144 2.48(2) yes .
Mo8 O116 1.888(15) yes .
Mo8 O122 1.664(11) yes .
Mo8 O123 1.89(2) yes .
Mo8 O131 1.92(3) yes .
Mo8 O132 1.883(14) yes .
Mo8 O137 2.493(19) yes .
Mo8 O139 2.447(16) yes .
Mo9 O118 1.87(2) yes .
Mo9 O124 1.873(16) yes .
Mo9 O125 1.64(3) yes .
Mo9 O126 1.899(19) yes .
Mo9 O133 1.97(2) yes .
Mo9 O140 2.474(19) yes .
Mo10 O119 1.867(16) yes .
Mo10 O126 1.88(3) yes .
Mo10 O127 1.87(3) yes .
Mo10 O128 1.735(15) yes .
Mo10 O134 1.909(18) yes .
Mo10 O143 2.506(19) yes .
Mo11 O121 1.900(17) yes .
Mo11 O129 1.869(15) yes .
Mo11 O130 1.66(2) yes .
Mo11 O131 1.875(15) yes .
Mo11 O135 1.917(16) yes .
Mo11 O144 2.357(19) yes .
Mo12 O132 1.879(13) yes .
Mo12 O133 1.84(3) yes .
Mo12 O134 1.886(14) yes .
Mo12 O135 1.870(19) yes .
Mo12 O136 1.640(16) yes .
Mo12 O137 2.456(19) yes .
Mo12 O138 2.38(2) yes .
Cr1 O1 1.973(16) yes .
Cr1 O3 1.983(11) yes .
Cr1 O10 1.970(10) yes .
Cr1 O12 1.987(14) yes .
Cr1 O13 1.901(10) yes .
Cr1 N1 2.136(13) yes .
Cr2 O2 1.973(17) yes .
Cr2 O4 1.974(11) yes .
Cr2 O5 1.978(11) yes .
Cr2 O7 1.978(13) yes .
Cr2 O13 1.918(10) yes .
Cr2 N2 2.090(15) yes .
Cr3 O6 1.972(11) yes .
Cr3 O8 1.973(10) yes .
Cr3 O9 1.980(10) yes .
Cr3 O11 1.973(11) yes .
Cr3 O13 1.923(12) yes .
Cr3 N3 2.124(16) yes .
Cr4 O14 1.997(17) yes .
Cr4 O16 1.989(10) yes .
Cr4 O23 1.965(11) yes .
Cr4 O25 1.973(13) yes .
Cr4 O26 1.928(10) yes .
Cr4 N4 2.103(14) yes .
Cr5 O15 1.976(16) yes .
Cr5 O17 1.959(11) yes .
Cr5 O18 1.971(10) yes .
Cr5 O20 1.956(14) yes .
Cr5 O26 1.896(9) yes .
Cr5 N5 2.129(13) yes .
Cr6 O19 1.972(10) yes .
Cr6 O21 1.961(11) yes .
Cr6 O22 1.965(11) yes .
Cr6 O24 1.969(11) yes .
Cr6 O26 1.913(11) yes .
Cr6 N6 2.098(15) yes .
K1 K2 3.37(5) yes .
K1 O128 2.85(4) yes 2_765
K2 O128 2.85(4) yes 2_765
K3 K3 3.02(4) yes 2_765
K3 O108 3.09(4) yes .
K3 O128 2.84(4) yes 2_765
P1 O137 1.471(19) yes .
P1 O138 1.47(3) yes .
P1 O139 1.520(17) yes .
P1 O140 1.59(3) yes .
P1 O141 1.530(18) yes .
P1 O142 1.452(16) yes .
P1 O143 1.47(2) yes .
P1 O144 1.59(3) yes .
O1 C1 1.26(3) yes .
O2 C1 1.31(3) yes .
O3 C2 1.28(2) yes .
O4 C2 1.22(2) yes .
O5 C3 1.23(3) yes .
O6 C3 1.25(3) yes .
O7 C4 1.26(3) yes .
O8 C4 1.213(17) yes .
O9 C5 1.26(2) yes .
O10 C5 1.241(18) yes .
O11 C6 1.268(16) yes .
O12 C6 1.25(3) yes .
O14 C25 1.29(3) yes .
O15 C25 1.23(3) yes .
O16 C26 1.24(2) yes .
O17 C26 1.253(19) yes .
O18 C27 1.228(19) yes .
O19 C27 1.26(2) yes .
O20 C28 1.27(3) yes .
O21 C28 1.270(16) yes .
O22 C29 1.27(3) yes .
O23 C29 1.24(2) yes .
O24 C30 1.249(17) yes .
O25 C30 1.26(3) yes .
O137 O138 1.49(4) yes .
O137 O139 1.69(3) yes .
O139 O141 1.65(3) yes .
O140 O142 1.76(3) yes .
O141 O142 1.69(3) yes .
O142 O143 1.51(3) yes .
N1 C7 1.34(3) yes .
N1 C11 1.35(3) yes .
N2 C13 1.39(3) yes .
N2 C17 1.41(3) yes .
N3 C19 1.32(2) yes .
N3 C23 1.33(2) yes .
N4 C31 1.44(3) yes .
N4 C35 1.36(3) yes .
N5 C37 1.32(3) yes .
N5 C41 1.34(3) yes .
N6 C43 1.35(2) yes .
N6 C47 1.34(2) yes .
C7 C8 1.41(3) yes .
C8 C9 1.40(3) yes .
C9 C10 1.39(3) yes .
C9 C12 1.50(3) yes .
C10 C11 1.43(3) yes .
C13 C14 1.35(3) yes .
C14 C15 1.42(4) yes .
C15 C16 1.39(4) yes .
C15 C18 1.53(3) yes .
C16 C17 1.38(3) yes .
C19 C20 1.42(3) yes .
C20 C21 1.39(3) yes .
C21 C22 1.40(2) yes .
C21 C24 1.50(3) yes .
C22 C23 1.41(3) yes .
C31 C32 1.39(3) yes .
C32 C33 1.39(4) yes .
C33 C34 1.38(4) yes .
C33 C36 1.50(3) yes .
C34 C35 1.37(3) yes .
C37 C38 1.43(3) yes .
C38 C39 1.34(3) yes .
C39 C40 1.40(3) yes .
C39 C42 1.53(3) yes .
C40 C41 1.41(3) yes .
C43 C44 1.38(3) yes .
C44 C45 1.42(2) yes .
C45 C46 1.36(3) yes .
C45 C48 1.47(3) yes .
C46 C47 1.45(3) yes .
